data_1553038
loop_
_publ_author_name
'Ji, Yun-Long'
'Lin, Jin-Hong'
'Xiao, Ji-Chang'
'Gu, Yu-Cheng'

_publ_section_title
;
 Copper-catalyzed tandem trifluoromethylation/cyclization of internal
 alkynes
;
_journal_issue 11
_journal_name_full 'Org. Chem. Front.'
_journal_page_first 1280
_journal_paper_doi 10.1039/C4QO00240G
_journal_volume 1
_journal_year 2014
_chemical_formula_sum 'C24 H19 F3 O'
_chemical_formula_weight 380.39
_space_group_crystal_system triclinic
_space_group_IT_number 2
_space_group_name_Hall '-P 1'
_space_group_name_H-M_alt 'P -1'
_atom_sites_solution_hydrogens geom
_audit_creation_method SHELXL-2013
_cell_angle_alpha 82.874(3)
_cell_angle_beta 86.417(4)
_cell_angle_gamma 82.471(4)
_cell_formula_units_Z 2
_cell_length_a 5.3668(8)
_cell_length_b 9.6287(15)
_cell_length_c 18.804(3)
_cell_measurement_reflns_used 1435
_cell_measurement_temperature 293(2)
_cell_measurement_theta_max 46.896
_cell_measurement_theta_min 4.371
_cell_volume 954.8(3)
_computing_cell_refinement 'Bruker SMART'
_computing_data_collection 'Bruker SMART'
_computing_data_reduction 'Bruker SHELXTL'
_computing_molecular_graphics 'Bruker SHELXTL'
_computing_publication_material 'Bruker SHELXTL'
_computing_structure_refinement 'SHELXL-2013 (Sheldrick, 2013)'
_computing_structure_solution 'Bruker SHELXTL'
_diffrn_ambient_temperature 293(2)
_diffrn_measured_fraction_theta_full 0.998
_diffrn_measured_fraction_theta_max 0.997
_diffrn_measurement_device_type 'CCD area detector'
_diffrn_measurement_method 'phi and omega scans'
_diffrn_radiation_type MoK\a
_diffrn_radiation_wavelength 0.71073
_diffrn_reflns_av_R_equivalents 0.0342
_diffrn_reflns_av_unetI/netI 0.0583
_diffrn_reflns_Laue_measured_fraction_full 0.998
_diffrn_reflns_Laue_measured_fraction_max 0.997
_diffrn_reflns_limit_h_max 5
_diffrn_reflns_limit_h_min -6
_diffrn_reflns_limit_k_max 11
_diffrn_reflns_limit_k_min -10
_diffrn_reflns_limit_l_max 22
_diffrn_reflns_limit_l_min -23
_diffrn_reflns_number 5822
_diffrn_reflns_point_group_measured_fraction_full 0.998
_diffrn_reflns_point_group_measured_fraction_max 0.997
_diffrn_reflns_theta_full 25.242
_diffrn_reflns_theta_max 25.994
_diffrn_reflns_theta_min 2.148
_exptl_absorpt_coefficient_mu 0.099
_exptl_absorpt_correction_T_max 0.7457
_exptl_absorpt_correction_T_min 0.4299
_exptl_absorpt_correction_type multi-scan
_exptl_absorpt_process_details sadabs
_exptl_crystal_colour colorless
_exptl_crystal_density_diffrn 1.323
_exptl_crystal_description prismatic
_exptl_crystal_F_000 396
_exptl_crystal_size_max 0.211
_exptl_crystal_size_mid 0.143
_exptl_crystal_size_min 0.078
_refine_diff_density_max 0.368
_refine_diff_density_min -0.253
_refine_diff_density_rms 0.050
_refine_ls_extinction_method none
_refine_ls_goodness_of_fit_ref 1.053
_refine_ls_hydrogen_treatment constr
_refine_ls_matrix_type full
_refine_ls_number_parameters 254
_refine_ls_number_reflns 3747
_refine_ls_number_restraints 0
_refine_ls_restrained_S_all 1.053
_refine_ls_R_factor_all 0.0872
_refine_ls_R_factor_gt 0.0619
_refine_ls_shift/su_max 0.006
_refine_ls_shift/su_mean 0.001
_refine_ls_structure_factor_coef Fsqd
_refine_ls_weighting_details 'w=1/[\s^2^(Fo^2^)+(0.1140P)^2^] where P=(Fo^2^+2Fc^2^)/3'
_refine_ls_weighting_scheme calc
_refine_ls_wR_factor_gt 0.1801
_refine_ls_wR_factor_ref 0.2022
_reflns_Friedel_coverage 0.000
_reflns_number_gt 2482
_reflns_number_total 3747
_reflns_threshold_expression 'I > 2\s(I)'
_cod_data_source_file c4qo00240g2.cif
_cod_data_source_block cd214423
_cod_database_code 1553038
_shelx_space_group_comment
; 
The symmetry employed for this shelxl refinement is uniquely defined 
by the following loop, which should always be used as a source of 
symmetry information in preference to the above space-group names. 
They are only intended as comments. 
;
_shelxl_version_number 2013-4

loop_
_space_group_symop_operation_xyz
'x, y, z'
'-x, -y, -z'

loop_
_atom_site_label
_atom_site_type_symbol
_atom_site_fract_x
_atom_site_fract_y
_atom_site_fract_z
_atom_site_U_iso_or_equiv
_atom_site_adp_type
_atom_site_occupancy
_atom_site_site_symmetry_order
_atom_site_calc_flag
_atom_site_refinement_flags_posn
_atom_site_refinement_flags_adp
F1 F 0.3630(4) 0.62290(18) 0.31674(9) 0.1026(6) Uani 1 1 d . .
F2 F 0.2402(4) 0.60981(19) 0.42683(10) 0.1142(7) Uani 1 1 d . .
F3 F 0.6044(3) 0.5232(2) 0.39550(11) 0.1093(7) Uani 1 1 d . .
O1 O 0.1594(4) 0.6289(2) 0.03387(9) 0.0808(6) Uani 1 1 d . .
C1 C 0.1945(4) 0.3530(2) 0.31767(11) 0.0477(5) Uani 1 1 d . .
C2 C 0.2731(4) 0.4002(2) 0.37575(12) 0.0549(6) Uani 1 1 d . .
C3 C 0.2697(5) 0.3101(3) 0.44847(13) 0.0684(7) Uani 1 1 d . .
H3A H 0.3900 0.3382 0.4786 0.082 Uiso 1 1 calc R U
H3B H 0.1039 0.3252 0.4720 0.082 Uiso 1 1 calc R U
C4 C 0.3351(5) 0.1561(3) 0.43934(13) 0.0672(7) Uani 1 1 d . .
H4A H 0.3130 0.0995 0.4852 0.081 Uiso 1 1 calc R U
H4B H 0.5101 0.1383 0.4229 0.081 Uiso 1 1 calc R U
C5 C 0.1692(4) 0.1145(2) 0.38565(11) 0.0547(6) Uani 1 1 d . .
C6 C 0.1059(4) 0.2120(2) 0.32548(11) 0.0474(5) Uani 1 1 d . .
C7 C -0.0384(4) 0.1734(2) 0.27451(11) 0.0488(5) Uani 1 1 d . .
H7 H -0.0780 0.2375 0.2344 0.059 Uiso 1 1 calc R U
C8 C -0.1268(4) 0.0426(2) 0.28063(12) 0.0506(5) Uani 1 1 d . .
C9 C -0.0626(5) -0.0511(3) 0.34115(14) 0.0626(6) Uani 1 1 d . .
H9 H -0.1189 -0.1394 0.3473 0.075 Uiso 1 1 calc R U
C10 C 0.0828(5) -0.0150(2) 0.39197(13) 0.0646(6) Uani 1 1 d . .
H10 H 0.1239 -0.0799 0.4317 0.077 Uiso 1 1 calc R U
C11 C -0.2798(4) 0.0058(2) 0.22421(12) 0.0536(6) Uani 1 1 d . .
C12 C -0.2510(5) 0.0630(3) 0.15351(13) 0.0665(7) Uani 1 1 d . .
H12 H -0.1302 0.1237 0.1408 0.080 Uiso 1 1 calc R U
C13 C -0.3969(6) 0.0321(3) 0.10159(15) 0.0828(8) Uani 1 1 d . .
H13 H -0.3760 0.0733 0.0545 0.099 Uiso 1 1 calc R U
C14 C -0.5731(5) -0.0590(3) 0.11873(18) 0.0839(9) Uani 1 1 d . .
H14 H -0.6720 -0.0799 0.0836 0.101 Uiso 1 1 calc R U
C15 C -0.6020(5) -0.1189(3) 0.18812(17) 0.0786(8) Uani 1 1 d . .
H15 H -0.7193 -0.1820 0.2001 0.094 Uiso 1 1 calc R U
C16 C -0.4589(5) -0.0862(3) 0.24004(15) 0.0671(7) Uani 1 1 d . .
H16 H -0.4825 -0.1268 0.2871 0.080 Uiso 1 1 calc R U
C17 C 0.1841(4) 0.4342(2) 0.24408(11) 0.0441(5) Uani 1 1 d . .
C18 C -0.0122(4) 0.5359(2) 0.22461(12) 0.0548(6) Uani 1 1 d . .
H18 H -0.1380 0.5598 0.2588 0.066 Uiso 1 1 calc R U
C19 C -0.0271(4) 0.6034(2) 0.15537(12) 0.0582(6) Uani 1 1 d . .
H19 H -0.1613 0.6722 0.1435 0.070 Uiso 1 1 calc R U
C20 C 0.1564(4) 0.5687(2) 0.10424(11) 0.0552(6) Uani 1 1 d . .
C21 C 0.3533(4) 0.4674(3) 0.12264(13) 0.0672(7) Uani 1 1 d . .
H21 H 0.4794 0.4439 0.0884 0.081 Uiso 1 1 calc R U
C22 C 0.3650(4) 0.4005(3) 0.19141(12) 0.0620(6) Uani 1 1 d . .
H22 H 0.4981 0.3308 0.2028 0.074 Uiso 1 1 calc R U
C23 C -0.0620(6) 0.7131(3) 0.00983(16) 0.0914(9) Uani 1 1 d . .
H23A H -0.2039 0.6622 0.0222 0.137 Uiso 1 1 calc R U
H23B H -0.0471 0.7359 -0.0413 0.137 Uiso 1 1 calc R U
H23C H -0.0853 0.7985 0.0322 0.137 Uiso 1 1 calc R U
C24 C 0.3624(5) 0.5380(3) 0.37762(13) 0.0667(7) Uani 1 1 d . .

loop_
_atom_site_aniso_label
_atom_site_aniso_U_11
_atom_site_aniso_U_22
_atom_site_aniso_U_33
_atom_site_aniso_U_23
_atom_site_aniso_U_13
_atom_site_aniso_U_12
F1 0.1685(17) 0.0805(11) 0.0710(12) 0.0023(9) -0.0222(10) -0.0635(11)
F2 0.1528(17) 0.0874(12) 0.1120(15) -0.0492(11) 0.0387(12) -0.0360(11)
F3 0.0938(13) 0.1236(15) 0.1226(17) -0.0215(12) -0.0237(11) -0.0430(11)
O1 0.0961(13) 0.0954(13) 0.0462(10) 0.0134(9) -0.0026(9) -0.0155(11)
C1 0.0478(11) 0.0494(12) 0.0441(12) -0.0004(9) -0.0013(8) -0.0047(9)
C2 0.0622(13) 0.0571(13) 0.0456(13) -0.0062(10) -0.0019(10) -0.0084(10)
C3 0.0859(18) 0.0748(17) 0.0451(14) -0.0032(12) -0.0110(12) -0.0115(13)
C4 0.0772(16) 0.0704(16) 0.0506(15) 0.0087(12) -0.0160(11) -0.0051(12)
C5 0.0614(13) 0.0529(13) 0.0463(13) 0.0033(10) -0.0031(10) -0.0029(10)
C6 0.0495(11) 0.0479(12) 0.0422(12) 0.0011(9) -0.0020(9) -0.0029(9)
C7 0.0549(12) 0.0439(12) 0.0449(12) 0.0034(9) -0.0025(9) -0.0047(9)
C8 0.0521(12) 0.0455(12) 0.0527(13) -0.0024(10) 0.0023(9) -0.0061(9)
C9 0.0781(16) 0.0458(13) 0.0623(15) 0.0034(11) 0.0044(12) -0.0142(11)
C10 0.0836(17) 0.0522(14) 0.0532(15) 0.0104(11) -0.0053(12) -0.0057(12)
C11 0.0531(12) 0.0478(12) 0.0598(14) -0.0095(10) 0.0041(10) -0.0058(10)
C12 0.0745(16) 0.0666(16) 0.0613(16) -0.0077(13) -0.0006(12) -0.0207(12)
C13 0.094(2) 0.096(2) 0.0630(18) -0.0127(16) -0.0092(15) -0.0239(17)
C14 0.0726(17) 0.102(2) 0.086(2) -0.0344(18) -0.0132(14) -0.0194(16)
C15 0.0693(17) 0.0824(19) 0.092(2) -0.0259(17) 0.0062(15) -0.0276(14)
C16 0.0690(15) 0.0626(15) 0.0723(17) -0.0127(13) 0.0080(12) -0.0189(12)
C17 0.0491(11) 0.0423(11) 0.0423(12) -0.0017(9) -0.0049(8) -0.0120(9)
C18 0.0562(13) 0.0566(13) 0.0475(13) 0.0005(10) 0.0038(9) -0.0010(10)
C19 0.0612(14) 0.0536(13) 0.0554(14) 0.0050(11) -0.0076(11) 0.0007(10)
C20 0.0652(14) 0.0584(14) 0.0429(13) 0.0038(10) -0.0031(10) -0.0207(11)
C21 0.0629(15) 0.0860(18) 0.0476(14) -0.0040(12) 0.0087(11) 0.0003(13)
C22 0.0534(13) 0.0720(16) 0.0563(15) -0.0038(12) -0.0026(10) 0.0051(11)
C23 0.111(2) 0.095(2) 0.0619(18) 0.0244(15) -0.0240(16) -0.0128(18)
C24 0.0821(18) 0.0704(17) 0.0519(15) -0.0106(13) -0.0061(12) -0.0203(13)

loop_
_atom_type_symbol
_atom_type_description
_atom_type_scat_dispersion_real
_atom_type_scat_dispersion_imag
_atom_type_scat_source
C C 0.0033 0.0016 'International Tables Vol C Tables 4.2.6.8 and 6.1.1.4'
H H 0.0000 0.0000 'International Tables Vol C Tables 4.2.6.8 and 6.1.1.4'
O O 0.0106 0.0060 'International Tables Vol C Tables 4.2.6.8 and 6.1.1.4'
F F 0.0171 0.0103 'International Tables Vol C Tables 4.2.6.8 and 6.1.1.4'

loop_
_geom_angle_atom_site_label_1
_geom_angle_atom_site_label_2
_geom_angle_atom_site_label_3
_geom_angle
C20 O1 C23 117.3(2)
C2 C1 C6 118.9(2)
C2 C1 C17 124.78(19)
C6 C1 C17 116.32(17)
C1 C2 C24 125.8(2)
C1 C2 C3 120.4(2)
C24 C2 C3 113.77(19)
C4 C3 C2 110.51(19)
C4 C3 H3A 109.5
C2 C3 H3A 109.5
C4 C3 H3B 109.5
C2 C3 H3B 109.5
H3A C3 H3B 108.1
C3 C4 C5 110.3(2)
C3 C4 H4A 109.6
C5 C4 H4A 109.6
C3 C4 H4B 109.6
C5 C4 H4B 109.6
H4A C4 H4B 108.1
C10 C5 C6 118.7(2)
C10 C5 C4 123.1(2)
C6 C5 C4 118.1(2)
C7 C6 C5 118.73(19)
C7 C6 C1 121.41(19)
C5 C6 C1 119.86(19)
C6 C7 C8 122.8(2)
C6 C7 H7 118.6
C8 C7 H7 118.6
C7 C8 C9 117.0(2)
C7 C8 C11 120.8(2)
C9 C8 C11 122.2(2)
C10 C9 C8 120.9(2)
C10 C9 H9 119.5
C8 C9 H9 119.5
C5 C10 C9 121.8(2)
C5 C10 H10 119.1
C9 C10 H10 119.1
C12 C11 C16 117.0(2)
C12 C11 C8 121.3(2)
C16 C11 C8 121.7(2)
C13 C12 C11 121.5(2)
C13 C12 H12 119.3
C11 C12 H12 119.3
C14 C13 C12 120.3(3)
C14 C13 H13 119.8
C12 C13 H13 119.8
C15 C14 C13 119.3(3)
C15 C14 H14 120.3
C13 C14 H14 120.3
C14 C15 C16 120.2(2)
C14 C15 H15 119.9
C16 C15 H15 119.9
C15 C16 C11 121.6(3)
C15 C16 H16 119.2
C11 C16 H16 119.2
C18 C17 C22 117.3(2)
C18 C17 C1 122.31(18)
C22 C17 C1 120.19(19)
C17 C18 C19 121.6(2)
C17 C18 H18 119.2
C19 C18 H18 119.2
C20 C19 C18 119.8(2)
C20 C19 H19 120.1
C18 C19 H19 120.1
C21 C20 C19 119.4(2)
C21 C20 O1 116.1(2)
C19 C20 O1 124.5(2)
C20 C21 C22 120.2(2)
C20 C21 H21 119.9
C22 C21 H21 119.9
C21 C22 C17 121.6(2)
C21 C22 H22 119.2
C17 C22 H22 119.2
O1 C23 H23A 109.5
O1 C23 H23B 109.5
H23A C23 H23B 109.5
O1 C23 H23C 109.5
H23A C23 H23C 109.5
H23B C23 H23C 109.5
F2 C24 F1 107.6(2)
F2 C24 F3 104.3(2)
F1 C24 F3 102.9(2)
F2 C24 C2 112.7(2)
F1 C24 C2 116.8(2)
F3 C24 C2 111.5(2)

loop_
_geom_bond_atom_site_label_1
_geom_bond_atom_site_label_2
_geom_bond_distance
F1 C24 1.321(3)
F2 C24 1.314(3)
F3 C24 1.347(3)
O1 C20 1.377(3)
O1 C23 1.413(3)
C1 C2 1.344(3)
C1 C6 1.484(3)
C1 C17 1.503(3)
C2 C24 1.474(3)
C2 C3 1.526(3)
C3 C4 1.507(4)
C3 H3A 0.9700
C3 H3B 0.9700
C4 C5 1.509(3)
C4 H4A 0.9700
C4 H4B 0.9700
C5 C10 1.376(3)
C5 C6 1.406(3)
C6 C7 1.383(3)
C7 C8 1.392(3)
C7 H7 0.9300
C8 C9 1.393(3)
C8 C11 1.484(3)
C9 C10 1.375(4)
C9 H9 0.9300
C10 H10 0.9300
C11 C12 1.382(3)
C11 C16 1.386(3)
C12 C13 1.372(3)
C12 H12 0.9300
C13 C14 1.370(4)
C13 H13 0.9300
C14 C15 1.368(4)
C14 H14 0.9300
C15 C16 1.370(4)
C15 H15 0.9300
C16 H16 0.9300
C17 C18 1.375(3)
C17 C22 1.381(3)
C18 C19 1.383(3)
C18 H18 0.9300
C19 C20 1.372(3)
C19 H19 0.9300
C20 C21 1.371(3)
C21 C22 1.372(3)
C21 H21 0.9300
C22 H22 0.9300
C23 H23A 0.9600
C23 H23B 0.9600
C23 H23C 0.9600

loop_
_geom_torsion_atom_site_label_1
_geom_torsion_atom_site_label_2
_geom_torsion_atom_site_label_3
_geom_torsion_atom_site_label_4
_geom_torsion
C6 C1 C2 C24 -178.9(2)
C17 C1 C2 C24 -0.1(3)
C6 C1 C2 C3 -0.3(3)
C17 C1 C2 C3 178.5(2)
C1 C2 C3 C4 36.0(3)
C24 C2 C3 C4 -145.2(2)
C2 C3 C4 C5 -52.6(3)
C3 C4 C5 C10 -144.1(2)
C3 C4 C5 C6 37.6(3)
C10 C5 C6 C7 -0.7(3)
C4 C5 C6 C7 177.65(19)
C10 C5 C6 C1 179.42(19)
C4 C5 C6 C1 -2.2(3)
C2 C1 C6 C7 162.2(2)
C17 C1 C6 C7 -16.7(3)
C2 C1 C6 C5 -18.0(3)
C17 C1 C6 C5 163.18(18)
C5 C6 C7 C8 0.9(3)
C1 C6 C7 C8 -179.25(18)
C6 C7 C8 C9 -0.4(3)
C6 C7 C8 C11 -179.62(19)
C7 C8 C9 C10 -0.3(3)
C11 C8 C9 C10 178.9(2)
C6 C5 C10 C9 0.1(3)
C4 C5 C10 C9 -178.2(2)
C8 C9 C10 C5 0.5(4)
C7 C8 C11 C12 29.0(3)
C9 C8 C11 C12 -150.2(2)
C7 C8 C11 C16 -150.4(2)
C9 C8 C11 C16 30.3(3)
C16 C11 C12 C13 1.3(4)
C8 C11 C12 C13 -178.2(2)
C11 C12 C13 C14 -1.2(4)
C12 C13 C14 C15 0.0(4)
C13 C14 C15 C16 1.0(4)
C14 C15 C16 C11 -0.9(4)
C12 C11 C16 C15 -0.2(4)
C8 C11 C16 C15 179.2(2)
C2 C1 C17 C18 -81.7(3)
C6 C1 C17 C18 97.1(2)
C2 C1 C17 C22 103.5(3)
C6 C1 C17 C22 -77.7(2)
C22 C17 C18 C19 -0.9(3)
C1 C17 C18 C19 -175.84(18)
C17 C18 C19 C20 0.3(3)
C18 C19 C20 C21 -0.2(3)
C18 C19 C20 O1 179.8(2)
C23 O1 C20 C21 168.3(2)
C23 O1 C20 C19 -11.7(4)
C19 C20 C21 C22 0.6(4)
O1 C20 C21 C22 -179.3(2)
C20 C21 C22 C17 -1.2(4)
C18 C17 C22 C21 1.3(3)
C1 C17 C22 C21 176.4(2)
C1 C2 C24 F2 125.8(3)
C3 C2 C24 F2 -52.9(3)
C1 C2 C24 F1 0.6(4)
C3 C2 C24 F1 -178.1(2)
C1 C2 C24 F3 -117.3(3)
C3 C2 C24 F3 64.0(3)
